data_4129156
loop_
_publ_author_name
'Cetin, Muhammet Mustafa'
'Beldjoudi, Yassine'
'Roy, Indranil'
'Anamimoghadam, Ommid'
'Bae, Youn Jue'
'Young, Ryan M.'
'Krzyaniak, Matthew D.'
'Stern, Charlotte L.'
'Philp, Douglas'
'Alsubaie, Fehaid M.'
'Wasielewski, Michael R.'
'Stoddart, J. Fraser'

_publ_section_title
;
 Combining Intra- and Intermolecular Charge Transfer with Polycationic
 Cyclophanes to Design 2D Tessellations.
;
_journal_name_full 'Journal of the American Chemical Society'
_journal_paper_doi 10.1021/jacs.9b07877
_journal_year 2019
_chemical_formula_moiety 'C44 H36 N4, 4(F6 P)'
_chemical_formula_sum 'C44 H36 F24 N4 P4'
_chemical_formula_weight 1200.65
_space_group_crystal_system triclinic
_space_group_IT_number 2
_space_group_name_Hall '-P 1'
_space_group_name_H-M_alt 'P -1'
_atom_sites_solution_hydrogens geom
_atom_sites_solution_primary dual
_audit_creation_date 2018-01-10
_audit_creation_method
;
Olex2 1.2
(compiled 2017.08.10 svn.r3458 for OlexSys, GUI svn.r5381)
;
_cell_angle_alpha 87.677(3)
_cell_angle_beta 84.304(3)
_cell_angle_gamma 69.418(3)
_cell_formula_units_Z 2
_cell_length_a 13.2121(8)
_cell_length_b 13.7722(8)
_cell_length_c 13.9010(8)
_cell_measurement_reflns_used 9855
_cell_measurement_temperature 100(2)
_cell_measurement_theta_max 27.154
_cell_measurement_theta_min 2.312
_cell_volume 2356.2(2)
_computing_cell_refinement 'SAINT V8.38A (?, 2016)'
_computing_data_collection 'APEX2 V2014.11-0 (Bruker, 2014)'
_computing_data_reduction 'SAINT V8.38A (?, 2016)'
_computing_molecular_graphics 'Olex2 (Dolomanov et al., 2009)'
_computing_publication_material 'Olex2 (Dolomanov et al., 2009)'
_computing_structure_refinement 'XL (Sheldrick, 2008)'
_computing_structure_solution 'ShelXT (Sheldrick, 2015)'
_diffrn_ambient_temperature 99.96
_diffrn_detector_area_resol_mean 8
_diffrn_measured_fraction_theta_full 0.996
_diffrn_measured_fraction_theta_max 0.985
_diffrn_measurement_device_type 'Bruker Kappa APEX CCD area detector'
_diffrn_measurement_method '\w and \f scans'
_diffrn_radiation_monochromator 'QuazarTM optics'
_diffrn_radiation_type MoK\a
_diffrn_radiation_wavelength 0.71073
_diffrn_reflns_av_R_equivalents 0.0306
_diffrn_reflns_av_unetI/netI 0.0287
_diffrn_reflns_Laue_measured_fraction_full 0.996
_diffrn_reflns_Laue_measured_fraction_max 0.985
_diffrn_reflns_limit_h_max 16
_diffrn_reflns_limit_h_min -16
_diffrn_reflns_limit_k_max 17
_diffrn_reflns_limit_k_min -17
_diffrn_reflns_limit_l_max 17
_diffrn_reflns_limit_l_min -17
_diffrn_reflns_number 46361
_diffrn_reflns_point_group_measured_fraction_full 0.996
_diffrn_reflns_point_group_measured_fraction_max 0.985
_diffrn_reflns_theta_full 25.242
_diffrn_reflns_theta_max 27.235
_diffrn_reflns_theta_min 1.472
_diffrn_source microsource
_exptl_absorpt_coefficient_mu 0.296
_exptl_absorpt_correction_T_max 0.7455
_exptl_absorpt_correction_T_min 0.7056
_exptl_absorpt_correction_type multi-scan
_exptl_absorpt_process_details
'SADABS-2016/2 (Bruker,2016/2) was used for absorption correction. wR2(int) was 0.0902 before and 0.0433 after correction. The Ratio of minimum to maximum transmission is 0.9465. The \l/2 correction factor is Not present.'
_exptl_crystal_colour colourless
_exptl_crystal_density_diffrn 1.692
_exptl_crystal_description block
_exptl_crystal_F_000 1208
_exptl_crystal_recrystallization_method 'The material was recrystallised from --- by as supplied'
_exptl_crystal_size_max 0.186
_exptl_crystal_size_mid 0.054
_exptl_crystal_size_min 0.046
_refine_diff_density_max 0.805
_refine_diff_density_min -0.559
_refine_diff_density_rms 0.104
_refine_ls_extinction_method none
_refine_ls_goodness_of_fit_ref 1.027
_refine_ls_hydrogen_treatment constr
_refine_ls_matrix_type full
_refine_ls_number_parameters 740
_refine_ls_number_reflns 10370
_refine_ls_number_restraints 141
_refine_ls_restrained_S_all 1.063
_refine_ls_R_factor_all 0.0702
_refine_ls_R_factor_gt 0.0556
_refine_ls_shift/su_max 0.001
_refine_ls_shift/su_mean 0.000
_refine_ls_structure_factor_coef Fsqd
_refine_ls_weighting_details 'w=1/[\s^2^(Fo^2^)+(0.0758P)^2^+3.4467P] where P=(Fo^2^+2Fc^2^)/3'
_refine_ls_weighting_scheme calc
_refine_ls_wR_factor_gt 0.1452
_refine_ls_wR_factor_ref 0.1565
_reflns_Friedel_coverage 0.000
_reflns_number_gt 8257
_reflns_number_total 10370
_reflns_threshold_expression 'I > 2\s(I)'
_cod_data_source_file 3(4PF6)_Beta.cif
_cod_data_source_block cx1160b
_cod_database_code 4129156
_shelxl_version_number 2014-3
_shelx_space_group_comment
;
The symmetry employed for this shelxl refinement is uniquely defined
by the following loop, which should always be used as a source of
symmetry information in preference to the above space-group names.
They are only intended as comments.
;
_shelx_estimated_absorpt_t_max 0.987
_shelx_estimated_absorpt_t_min 0.947
_olex2_refinement_description
;
1. Fixed Uiso
 At 1.2 times of:
  All C(H) groups, All C(H,H) groups
2. Restrained distances
 F21A-F23A \\sim F21A-F20A \\sim F21A-F22A \\sim F21A-F24A \\sim F23A-F20A
\\sim F23A-F22A \\sim F23A-
 F19A \\sim F20A-F24A \\sim F20A-F19A \\sim F22A-F24A \\sim F22A-F19A \\sim
F24A-F19A
 with sigma of 0.02
 P4-F21A \\sim P4-F23A \\sim P4-F20A \\sim P4-F22A \\sim P4-F24A \\sim P4-F19A
 with sigma of 0.01
3. Rigid bond restraints
 F19, F19A, F22A, F22, F20, F20A, F23, F24A, F21, F21A, F23A, F24
 with sigma for 1-2 distances of 0.01 and sigma for 1-3 distances of 0.01
4. Uiso/Uaniso restraints and constraints
F19 \\sim F19A \\sim F22A \\sim F22 \\sim F20 \\sim F20A \\sim F23 \\sim F24A
\\sim F21 \\sim F21A \\sim F23A \\sim F24: within 2A with sigma of 0.01 and
sigma for terminal atoms of 0.02
5. Others
 Sof(F19A)=Sof(F22A)=Sof(F20A)=Sof(F23A)=Sof(F21A)=Sof(F24A)=1-FVAR(1)
 Sof(F19)=Sof(F20)=Sof(F21)=Sof(F22)=Sof(F23)=Sof(F24)=FVAR(1)
6.a Secondary CH2 refined with riding coordinates:
 C1(H1A,H1B), C12(H12A,H12B), C23(H23A,H23B), C34(H34A,H34B)
6.b Aromatic/amide H refined with riding coordinates:
 C2(H2), C3(H3), C5(H5), C6(H6), C8(H8), C9(H9), C10(H10), C11(H11), C14(H14),
 C15(H15), C17(H17), C18(H18), C20(H20), C22(H22), C24(H24), C25(H25), C27(H27),
  C28(H28), C30(H30), C31(H31), C32(H32), C33(H33), C36(H36), C37(H37),
 C39(H39), C40(H40), C42(H42), C44(H44)
;
_olex2_date_sample_data_collection 2018-01-10
_olex2_date_sample_submission 2018-01-08
_olex2_diffrn_ambient_temperature_device 'Oxford Cryosystems'
_olex2_exptl_crystal_mounting_method 'The crystal was mounted on a MITIGEN holder in Paratone oil'
_olex2_submission_original_sample_id cx1160b
_olex2_submission_special_instructions 'No special instructions were received'

loop_
_space_group_symop_operation_xyz
'x, y, z'
'-x, -y, -z'

loop_
_atom_site_label
_atom_site_type_symbol
_atom_site_fract_x
_atom_site_fract_y
_atom_site_fract_z
_atom_site_U_iso_or_equiv
_atom_site_adp_type
_atom_site_occupancy
_atom_site_site_symmetry_order
_atom_site_calc_flag
_atom_site_refinement_flags_posn
_atom_site_refinement_flags_adp
_atom_site_refinement_flags_occupancy
_atom_site_disorder_assembly
_atom_site_disorder_group
N1 N 0.79035(18) 0.58093(18) 0.30230(17) 0.0285(5) Uani 1 1 d . . . . .
N2 N 0.66932(17) 0.39695(17) 0.75834(17) 0.0266(5) Uani 1 1 d . . . . .
N3 N 0.13214(16) 0.85337(16) 0.82023(16) 0.0231(4) Uani 1 1 d . . . . .
N4 N 0.29451(17) 1.06875(16) 0.39519(15) 0.0231(4) Uani 1 1 d . . . . .
C1 C 0.8151(2) 0.6219(2) 0.2071(2) 0.0378(7) Uani 1 1 d . . . . .
H1A H 0.8126 0.5743 0.1566 0.045 Uiso 1 1 calc R . . . .
H1B H 0.8901 0.6226 0.2031 0.045 Uiso 1 1 calc R . . . .
C2 C 0.7165(2) 0.5338(2) 0.3144(2) 0.0360(7) Uani 1 1 d . . . . .
H2 H 0.6796 0.5278 0.2609 0.043 Uiso 1 1 calc R . . . .
C3 C 0.6935(2) 0.4946(2) 0.4017(2) 0.0329(6) Uani 1 1 d . . . . .
H3 H 0.6412 0.4614 0.4088 0.040 Uiso 1 1 calc R . . . .
C4 C 0.7470(2) 0.50296(19) 0.48126(19) 0.0242(5) Uani 1 1 d . . . . .
C5 C 0.8246(2) 0.5498(2) 0.4655(2) 0.0336(6) Uani 1 1 d . . . . .
H5 H 0.8642 0.5554 0.5172 0.040 Uiso 1 1 calc R . . . .
C6 C 0.8445(2) 0.5881(2) 0.3759(2) 0.0362(7) Uani 1 1 d . . . . .
H6 H 0.8978 0.6201 0.3661 0.043 Uiso 1 1 calc R . . . .
C7 C 0.7204(2) 0.46502(19) 0.57785(19) 0.0242(5) Uani 1 1 d . . . . .
C8 C 0.6720(2) 0.3897(2) 0.5895(2) 0.0303(6) Uani 1 1 d . . . . .
H8 H 0.6563 0.3610 0.5343 0.036 Uiso 1 1 calc R . . . .
C9 C 0.6473(2) 0.3570(2) 0.6793(2) 0.0314(6) Uani 1 1 d . . . . .
H9 H 0.6142 0.3057 0.6865 0.038 Uiso 1 1 calc R . . . .
C10 C 0.7167(2) 0.4689(2) 0.7492(2) 0.0290(6) Uani 1 1 d . . . . .
H10 H 0.7324 0.4957 0.8056 0.035 Uiso 1 1 calc R . . . .
C11 C 0.7427(2) 0.5046(2) 0.6601(2) 0.0273(6) Uani 1 1 d . . . . .
H11 H 0.7758 0.5560 0.6548 0.033 Uiso 1 1 calc R . . . .
C12 C 0.6414(2) 0.3601(2) 0.8547(2) 0.0325(6) Uani 1 1 d . . . . .
H12A H 0.6848 0.3760 0.9018 0.039 Uiso 1 1 calc R . . . .
H12B H 0.6613 0.2838 0.8530 0.039 Uiso 1 1 calc R . . . .
C13 C 0.5225(2) 0.4082(2) 0.88893(19) 0.0265(5) Uani 1 1 d . . . . .
C14 C 0.4766(2) 0.3460(2) 0.9493(2) 0.0329(6) Uani 1 1 d . . . . .
H14 H 0.5195 0.2763 0.9628 0.039 Uiso 1 1 calc R . . . .
C15 C 0.3720(2) 0.3851(2) 0.9879(2) 0.0329(6) Uani 1 1 d . . . . .
H15 H 0.3428 0.3427 1.0288 0.039 Uiso 1 1 calc R . . . .
C16 C 0.3054(2) 0.4887(2) 0.96800(19) 0.0268(5) Uani 1 1 d . . . . .
C17 C 0.1962(2) 0.5321(2) 1.0074(2) 0.0315(6) Uani 1 1 d . . . . .
H17 H 0.1653 0.4910 1.0485 0.038 Uiso 1 1 calc R . . . .
C18 C 0.1349(2) 0.6314(2) 0.98737(19) 0.0294(6) Uani 1 1 d . . . . .
H18 H 0.0621 0.6592 1.0156 0.035 Uiso 1 1 calc R . . . .
C19 C 0.1777(2) 0.6943(2) 0.92503(18) 0.0242(5) Uani 1 1 d . . . . .
C20 C 0.2831(2) 0.6550(2) 0.88558(18) 0.0227(5) Uani 1 1 d . . . . .
H20 H 0.3118 0.6973 0.8440 0.027 Uiso 1 1 calc R . . . .
C21 C 0.3500(2) 0.5517(2) 0.90615(18) 0.0230(5) Uani 1 1 d . . . . .
C22 C 0.4603(2) 0.5084(2) 0.86767(18) 0.0237(5) Uani 1 1 d . . . . .
H22 H 0.4913 0.5494 0.8266 0.028 Uiso 1 1 calc R . . . .
C23 C 0.1002(2) 0.8033(2) 0.90818(19) 0.0274(6) Uani 1 1 d . . . . .
H23A H 0.0269 0.8008 0.9031 0.033 Uiso 1 1 calc R . . . .
H23B H 0.0958 0.8463 0.9649 0.033 Uiso 1 1 calc R . . . .
C24 C 0.1734(3) 0.9286(2) 0.8257(2) 0.0337(6) Uani 1 1 d . . . . .
H24 H 0.1823 0.9504 0.8872 0.040 Uiso 1 1 calc R . . . .
C25 C 0.2030(3) 0.9747(2) 0.7439(2) 0.0337(6) Uani 1 1 d . . . . .
H25 H 0.2315 1.0285 0.7491 0.040 Uiso 1 1 calc R . . . .
C26 C 0.19138(19) 0.94289(18) 0.65359(18) 0.0209(5) Uani 1 1 d . . . . .
C27 C 0.1441(2) 0.8677(2) 0.6504(2) 0.0291(6) Uani 1 1 d . . . . .
H27 H 0.1313 0.8466 0.5899 0.035 Uiso 1 1 calc R . . . .
C28 C 0.1158(2) 0.8240(2) 0.7339(2) 0.0299(6) Uani 1 1 d . . . . .
H28 H 0.0842 0.7721 0.7309 0.036 Uiso 1 1 calc R . . . .
C29 C 0.22791(19) 0.98618(18) 0.56355(18) 0.0208(5) Uani 1 1 d . . . . .
C30 C 0.3003(2) 1.0392(2) 0.56308(19) 0.0264(5) Uani 1 1 d . . . . .
H30 H 0.3276 1.0476 0.6217 0.032 Uiso 1 1 calc R . . . .
C31 C 0.3324(2) 1.0794(2) 0.4788(2) 0.0276(6) Uani 1 1 d . . . . .
H31 H 0.3821 1.1152 0.4794 0.033 Uiso 1 1 calc R . . . .
C32 C 0.2253(2) 1.0174(2) 0.39285(19) 0.0293(6) Uani 1 1 d . . . . .
H32 H 0.1992 1.0104 0.3332 0.035 Uiso 1 1 calc R . . . .
C33 C 0.1918(2) 0.9749(2) 0.4752(2) 0.0290(6) Uani 1 1 d . . . . .
H33 H 0.1438 0.9376 0.4721 0.035 Uiso 1 1 calc R . . . .
C34 C 0.3276(2) 1.1152(2) 0.30523(19) 0.0281(6) Uani 1 1 d . . . . .
H34A H 0.3398 1.1792 0.3218 0.034 Uiso 1 1 calc R . . . .
H34B H 0.2671 1.1355 0.2632 0.034 Uiso 1 1 calc R . . . .
C35 C 0.4283(2) 1.0451(2) 0.24927(18) 0.0239(5) Uani 1 1 d . . . . .
C36 C 0.4590(2) 1.0877(2) 0.1613(2) 0.0310(6) Uani 1 1 d . . . . .
H36 H 0.4171 1.1562 0.1429 0.037 Uiso 1 1 calc R . . . .
C37 C 0.5472(2) 1.0321(2) 0.1032(2) 0.0330(6) Uani 1 1 d . . . . .
H37 H 0.5660 1.0619 0.0444 0.040 Uiso 1 1 calc R . . . .
C38 C 0.6120(2) 0.9298(2) 0.12893(18) 0.0263(5) Uani 1 1 d . . . . .
C39 C 0.7047(2) 0.8702(2) 0.0693(2) 0.0331(6) Uani 1 1 d . . . . .
H39 H 0.7240 0.8984 0.0098 0.040 Uiso 1 1 calc R . . . .
C40 C 0.7663(2) 0.7731(2) 0.0965(2) 0.0326(6) Uani 1 1 d . . . . .
H40 H 0.8280 0.7340 0.0556 0.039 Uiso 1 1 calc R . . . .
C41 C 0.7392(2) 0.7296(2) 0.18537(19) 0.0280(6) Uani 1 1 d . . . . .
C42 C 0.6493(2) 0.7854(2) 0.24403(18) 0.0241(5) Uani 1 1 d . . . . .
H42 H 0.6312 0.7560 0.3033 0.029 Uiso 1 1 calc R . . . .
C43 C 0.5830(2) 0.8865(2) 0.21722(17) 0.0225(5) Uani 1 1 d . . . . .
C44 C 0.4892(2) 0.9467(2) 0.27639(18) 0.0219(5) Uani 1 1 d . . . . .
H44 H 0.4686 0.9184 0.3354 0.026 Uiso 1 1 calc R . . . .
P1 P 0.08233(5) 0.36151(5) 0.21558(5) 0.02206(15) Uani 1 1 d . . . . .
F1 F 0.06455(14) 0.48251(13) 0.21570(15) 0.0424(5) Uani 1 1 d . . . . .
F2 F 0.10007(15) 0.24162(13) 0.21397(19) 0.0586(6) Uani 1 1 d . . . . .
F3 F 0.0979(2) 0.3546(2) 0.32674(14) 0.0650(7) Uani 1 1 d . . . . .
F4 F -0.04537(12) 0.38629(12) 0.23756(13) 0.0344(4) Uani 1 1 d . . . . .
F5 F 0.06865(16) 0.36906(19) 0.10276(13) 0.0522(5) Uani 1 1 d . . . . .
F6 F 0.21026(12) 0.33741(13) 0.19193(14) 0.0373(4) Uani 1 1 d . . . . .
P2 P 0.01780(6) 0.76287(6) 0.41548(6) 0.03102(18) Uani 1 1 d . . . . .
F7 F 0.10849(16) 0.73903(16) 0.32719(16) 0.0550(5) Uani 1 1 d . . . . .
F8 F -0.07434(17) 0.78456(17) 0.50169(17) 0.0635(7) Uani 1 1 d . . . . .
F9 F 0.00593(14) 0.88176(14) 0.41151(17) 0.0501(5) Uani 1 1 d . . . . .
F10 F -0.07353(16) 0.78673(15) 0.34124(17) 0.0536(5) Uani 1 1 d . . . . .
F11 F 0.03090(15) 0.64215(14) 0.41962(18) 0.0542(6) Uani 1 1 d . . . . .
F12 F 0.10920(16) 0.73809(16) 0.48863(16) 0.0567(6) Uani 1 1 d . . . . .
P3 P 0.81867(6) 0.06162(5) 0.86733(5) 0.02726(17) Uani 1 1 d . . . . .
F13 F 0.74171(15) 0.12608(13) 0.78688(12) 0.0405(4) Uani 1 1 d . . . . .
F14 F 0.89255(16) -0.00323(15) 0.94870(13) 0.0488(5) Uani 1 1 d . . . . .
F15 F 0.72648(15) 0.11863(14) 0.95130(12) 0.0413(4) Uani 1 1 d . . . . .
F16 F 0.76714(19) -0.02610(15) 0.86222(13) 0.0499(5) Uani 1 1 d . . . . .
F17 F 0.90953(15) 0.00443(17) 0.78432(13) 0.0498(5) Uani 1 1 d . . . . .
F18 F 0.86614(18) 0.15173(17) 0.87218(14) 0.0522(5) Uani 1 1 d . . . . .
P4 P 0.48251(5) 0.72772(5) 0.58640(6) 0.02904(18) Uani 1 1 d D . . . .
F19 F 0.4216(10) 0.7697(4) 0.4986(7) 0.090(3) Uani 0.455(12) 1 d . U P A 1
F20 F 0.5967(8) 0.7182(9) 0.5436(10) 0.081(3) Uani 0.455(12) 1 d . U P A 1
F21 F 0.5360(10) 0.6854(6) 0.6841(6) 0.089(3) Uani 0.455(12) 1 d . U P A 1
F22 F 0.3733(10) 0.7311(9) 0.6461(13) 0.119(4) Uani 0.455(12) 1 d . U P A 1
F23 F 0.4604(9) 0.8436(6) 0.6180(10) 0.047(3) Uani 0.455(12) 1 d . U P A 1
F24 F 0.5042(7) 0.6105(5) 0.5602(7) 0.041(2) Uani 0.455(12) 1 d . U P A 1
F19A F 0.4714(7) 0.7765(7) 0.4810(4) 0.121(4) Uani 0.545(12) 1 d D U P A 2
F22A F 0.3590(4) 0.7436(5) 0.5944(8) 0.080(3) Uani 0.545(12) 1 d D U P A 2
F20A F 0.6073(4) 0.7118(6) 0.5712(7) 0.061(2) Uani 0.545(12) 1 d D U P A 2
F23A F 0.4559(9) 0.8369(6) 0.6315(8) 0.068(3) Uani 0.545(12) 1 d D U P A 2
F21A F 0.5017(8) 0.6770(7) 0.6880(5) 0.119(4) Uani 0.545(12) 1 d D U P A 2
F24A F 0.5089(7) 0.6169(5) 0.5415(8) 0.081(3) Uani 0.545(12) 1 d D U P A 2

loop_
_atom_site_aniso_label
_atom_site_aniso_U_11
_atom_site_aniso_U_22
_atom_site_aniso_U_33
_atom_site_aniso_U_23
_atom_site_aniso_U_13
_atom_site_aniso_U_12
N1 0.0222(11) 0.0256(12) 0.0302(12) -0.0032(9) -0.0004(9) 0.0006(9)
N2 0.0207(11) 0.0197(11) 0.0322(12) -0.0015(9) -0.0036(9) 0.0023(9)
N3 0.0161(10) 0.0215(11) 0.0270(11) -0.0001(8) -0.0018(8) -0.0007(8)
N4 0.0195(10) 0.0202(10) 0.0257(11) -0.0024(8) -0.0034(8) -0.0015(8)
C1 0.0306(15) 0.0398(17) 0.0340(15) -0.0026(13) 0.0056(12) -0.0032(13)
C2 0.0352(16) 0.0421(17) 0.0325(15) -0.0085(13) -0.0052(12) -0.0140(13)
C3 0.0321(15) 0.0386(16) 0.0327(15) -0.0071(12) -0.0041(12) -0.0169(13)
C4 0.0176(11) 0.0188(12) 0.0329(14) -0.0060(10) -0.0053(10) -0.0008(10)
C5 0.0341(15) 0.0355(16) 0.0359(15) 0.0009(12) -0.0120(12) -0.0157(13)
C6 0.0330(15) 0.0357(16) 0.0433(17) 0.0025(13) -0.0077(13) -0.0156(13)
C7 0.0170(11) 0.0183(12) 0.0328(14) -0.0044(10) -0.0063(10) 0.0010(9)
C8 0.0266(13) 0.0297(14) 0.0349(15) -0.0054(11) -0.0065(11) -0.0088(11)
C9 0.0271(14) 0.0267(14) 0.0388(16) -0.0036(12) -0.0026(11) -0.0074(11)
C10 0.0268(13) 0.0245(13) 0.0325(14) -0.0054(11) -0.0081(11) -0.0030(11)
C11 0.0230(13) 0.0228(13) 0.0360(14) -0.0025(11) -0.0097(11) -0.0056(10)
C12 0.0305(15) 0.0251(14) 0.0332(15) 0.0041(11) -0.0072(12) 0.0016(11)
C13 0.0273(13) 0.0232(13) 0.0274(13) 0.0001(10) -0.0069(10) -0.0055(11)
C14 0.0393(16) 0.0224(14) 0.0368(15) 0.0058(11) -0.0098(12) -0.0098(12)
C15 0.0382(16) 0.0304(15) 0.0349(15) 0.0113(12) -0.0086(12) -0.0176(13)
C16 0.0293(14) 0.0295(14) 0.0256(13) 0.0064(11) -0.0083(10) -0.0143(11)
C17 0.0314(14) 0.0409(16) 0.0285(14) 0.0121(12) -0.0071(11) -0.0206(13)
C18 0.0207(12) 0.0433(16) 0.0258(13) 0.0047(11) -0.0034(10) -0.0133(12)
C19 0.0216(12) 0.0287(13) 0.0225(12) 0.0020(10) -0.0048(10) -0.0085(10)
C20 0.0211(12) 0.0242(13) 0.0238(12) 0.0024(10) -0.0032(9) -0.0089(10)
C21 0.0235(12) 0.0247(13) 0.0219(12) 0.0018(10) -0.0044(10) -0.0093(10)
C22 0.0239(12) 0.0233(13) 0.0243(12) 0.0015(10) -0.0026(10) -0.0089(10)
C23 0.0194(12) 0.0319(14) 0.0278(13) 0.0015(11) 0.0005(10) -0.0061(11)
C24 0.0455(17) 0.0340(15) 0.0273(14) -0.0033(11) -0.0103(12) -0.0188(13)
C25 0.0472(17) 0.0340(15) 0.0283(14) -0.0016(12) -0.0086(12) -0.0230(14)
C26 0.0150(11) 0.0179(12) 0.0268(12) -0.0039(9) -0.0052(9) -0.0010(9)
C27 0.0265(13) 0.0358(15) 0.0296(14) -0.0037(11) -0.0059(11) -0.0154(12)
C28 0.0265(13) 0.0329(15) 0.0343(15) -0.0034(12) -0.0039(11) -0.0149(12)
C29 0.0166(11) 0.0159(11) 0.0257(12) -0.0044(9) -0.0038(9) 0.0004(9)
C30 0.0291(13) 0.0259(13) 0.0274(13) 0.0004(10) -0.0113(11) -0.0113(11)
C31 0.0272(13) 0.0249(13) 0.0331(14) 0.0004(11) -0.0098(11) -0.0102(11)
C32 0.0266(13) 0.0378(15) 0.0239(13) -0.0081(11) -0.0034(10) -0.0105(12)
C33 0.0273(13) 0.0336(15) 0.0293(14) -0.0083(11) -0.0027(11) -0.0139(12)
C34 0.0295(14) 0.0219(13) 0.0285(13) 0.0031(10) -0.0055(11) -0.0030(11)
C35 0.0239(12) 0.0258(13) 0.0232(12) -0.0008(10) -0.0058(10) -0.0089(10)
C36 0.0348(15) 0.0272(14) 0.0301(14) 0.0080(11) -0.0097(11) -0.0087(12)
C37 0.0365(15) 0.0386(16) 0.0249(13) 0.0079(12) -0.0038(11) -0.0150(13)
C38 0.0240(13) 0.0350(15) 0.0225(12) 0.0008(11) -0.0036(10) -0.0134(11)
C39 0.0325(15) 0.0456(17) 0.0233(13) 0.0014(12) 0.0011(11) -0.0176(13)
C40 0.0245(13) 0.0434(17) 0.0278(14) -0.0058(12) 0.0051(11) -0.0107(12)
C41 0.0218(13) 0.0322(15) 0.0284(13) -0.0028(11) -0.0023(10) -0.0073(11)
C42 0.0220(12) 0.0274(13) 0.0225(12) -0.0015(10) -0.0020(10) -0.0078(10)
C43 0.0209(12) 0.0292(13) 0.0203(12) -0.0002(10) -0.0061(9) -0.0112(10)
C44 0.0217(12) 0.0248(13) 0.0212(12) 0.0016(10) -0.0055(9) -0.0097(10)
P1 0.0190(3) 0.0180(3) 0.0294(3) 0.0016(2) -0.0038(2) -0.0065(2)
F1 0.0303(9) 0.0205(8) 0.0740(13) -0.0039(8) 0.0047(8) -0.0081(7)
F2 0.0276(9) 0.0188(9) 0.131(2) 0.0010(10) -0.0195(11) -0.0073(7)
F3 0.0845(16) 0.114(2) 0.0317(10) 0.0236(11) -0.0184(10) -0.0772(16)
F4 0.0209(8) 0.0289(9) 0.0511(10) -0.0032(7) 0.0052(7) -0.0078(7)
F5 0.0445(11) 0.0930(17) 0.0314(10) -0.0047(10) -0.0056(8) -0.0381(11)
F6 0.0182(8) 0.0288(9) 0.0648(12) -0.0003(8) -0.0061(7) -0.0074(7)
P2 0.0197(3) 0.0229(4) 0.0482(5) -0.0041(3) -0.0059(3) -0.0034(3)
F7 0.0416(11) 0.0472(12) 0.0583(13) 0.0016(10) 0.0070(9) 0.0033(9)
F8 0.0434(12) 0.0500(13) 0.0698(15) 0.0152(11) 0.0168(10) 0.0100(10)
F9 0.0274(9) 0.0261(9) 0.0953(16) -0.0077(10) -0.0022(10) -0.0078(7)
F10 0.0405(11) 0.0402(11) 0.0764(15) -0.0004(10) -0.0267(10) -0.0040(9)
F11 0.0362(10) 0.0273(10) 0.0987(17) 0.0022(10) -0.0205(10) -0.0072(8)
F12 0.0414(11) 0.0482(12) 0.0697(14) -0.0268(10) -0.0263(10) 0.0062(9)
P3 0.0297(4) 0.0236(3) 0.0236(3) -0.0029(3) -0.0046(3) -0.0024(3)
F13 0.0484(11) 0.0313(9) 0.0309(9) -0.0022(7) -0.0130(8) 0.0025(8)
F14 0.0519(12) 0.0416(11) 0.0350(10) -0.0066(8) -0.0197(8) 0.0108(9)
F15 0.0424(10) 0.0415(10) 0.0278(9) -0.0051(7) 0.0031(7) -0.0006(8)
F16 0.0795(15) 0.0452(11) 0.0368(10) 0.0015(8) -0.0117(10) -0.0347(11)
F17 0.0327(10) 0.0666(13) 0.0343(10) -0.0167(9) -0.0016(8) 0.0039(9)
F18 0.0738(14) 0.0632(13) 0.0363(10) -0.0018(9) -0.0066(9) -0.0442(12)
P4 0.0179(3) 0.0195(3) 0.0485(4) -0.0036(3) -0.0047(3) -0.0041(3)
F19 0.163(8) 0.018(2) 0.100(5) 0.008(3) -0.107(5) -0.023(3)
F20 0.066(5) 0.054(5) 0.129(7) -0.042(4) 0.070(5) -0.045(5)
F21 0.128(7) 0.039(3) 0.081(5) -0.020(3) -0.068(5) 0.011(4)
F22 0.065(6) 0.063(5) 0.205(11) -0.002(6) 0.067(6) -0.012(4)
F23 0.025(4) 0.014(3) 0.103(7) -0.013(3) -0.008(4) -0.006(3)
F24 0.026(3) 0.013(3) 0.090(4) 0.022(3) -0.019(3) -0.015(3)
F19A 0.100(6) 0.151(7) 0.062(4) 0.051(4) 0.006(4) 0.007(4)
F22A 0.0115(18) 0.034(3) 0.193(8) -0.056(4) 0.000(3) -0.0052(18)
F20A 0.022(2) 0.022(2) 0.140(7) -0.014(3) -0.021(3) -0.0024(19)
F23A 0.048(5) 0.053(5) 0.089(5) -0.041(4) -0.035(4) 0.014(4)
F21A 0.117(6) 0.115(6) 0.076(4) 0.055(4) 0.040(4) 0.000(4)
F24A 0.025(3) 0.055(5) 0.153(7) -0.072(4) -0.023(4) 0.011(3)

loop_
_atom_type_symbol
_atom_type_description
_atom_type_scat_dispersion_real
_atom_type_scat_dispersion_imag
_atom_type_scat_source
C C 0.0033 0.0016 'International Tables Vol C Tables 4.2.6.8 and 6.1.1.4'
H H 0.0000 0.0000 'International Tables Vol C Tables 4.2.6.8 and 6.1.1.4'
F F 0.0171 0.0103 'International Tables Vol C Tables 4.2.6.8 and 6.1.1.4'
N N 0.0061 0.0033 'International Tables Vol C Tables 4.2.6.8 and 6.1.1.4'
P P 0.1023 0.0942 'International Tables Vol C Tables 4.2.6.8 and 6.1.1.4'

loop_
_geom_angle_atom_site_label_1
_geom_angle_atom_site_label_2
_geom_angle_atom_site_label_3
_geom_angle
C2 N1 C1 120.5(2)
C6 N1 C1 119.2(3)
C6 N1 C2 120.2(3)
C9 N2 C12 119.1(2)
C10 N2 C9 120.4(2)
C10 N2 C12 120.4(2)
C24 N3 C23 121.3(2)
C24 N3 C28 120.2(2)
C28 N3 C23 118.5(2)
C31 N4 C34 120.0(2)
C32 N4 C31 120.4(2)
C32 N4 C34 119.5(2)
N1 C1 H1A 108.7
N1 C1 H1B 108.7
N1 C1 C41 114.4(2)
H1A C1 H1B 107.6
C41 C1 H1A 108.7
C41 C1 H1B 108.7
N1 C2 H2 119.4
N1 C2 C3 121.2(3)
C3 C2 H2 119.4
C2 C3 H3 120.0
C2 C3 C4 120.1(3)
C4 C3 H3 120.0
C3 C4 C7 121.2(2)
C5 C4 C3 117.1(3)
C5 C4 C7 121.7(2)
C4 C5 H5 119.8
C6 C5 C4 120.4(3)
C6 C5 H5 119.8
N1 C6 C5 121.0(3)
N1 C6 H6 119.5
C5 C6 H6 119.5
C8 C7 C4 121.6(2)
C11 C7 C4 120.2(2)
C11 C7 C8 118.1(3)
C7 C8 H8 119.8
C9 C8 C7 120.4(3)
C9 C8 H8 119.8
N2 C9 C8 120.4(3)
N2 C9 H9 119.8
C8 C9 H9 119.8
N2 C10 H10 119.4
N2 C10 C11 121.3(2)
C11 C10 H10 119.4
C7 C11 H11 120.3
C10 C11 C7 119.3(3)
C10 C11 H11 120.3
N2 C12 H12A 108.9
N2 C12 H12B 108.9
N2 C12 C13 113.2(2)
H12A C12 H12B 107.8
C13 C12 H12A 108.9
C13 C12 H12B 108.9
C14 C13 C12 116.7(2)
C22 C13 C12 123.3(2)
C22 C13 C14 119.9(3)
C13 C14 H14 119.7
C15 C14 C13 120.6(3)
C15 C14 H14 119.7
C14 C15 H15 119.5
C14 C15 C16 121.0(3)
C16 C15 H15 119.5
C15 C16 C21 119.0(3)
C17 C16 C15 122.4(2)
C17 C16 C21 118.6(2)
C16 C17 H17 119.5
C18 C17 C16 121.0(2)
C18 C17 H17 119.5
C17 C18 H18 119.5
C17 C18 C19 121.0(3)
C19 C18 H18 119.5
C18 C19 C23 115.5(2)
C20 C19 C18 119.7(2)
C20 C19 C23 124.8(2)
C19 C20 H20 119.6
C19 C20 C21 120.8(2)
C21 C20 H20 119.6
C20 C21 C16 119.0(2)
C20 C21 C22 122.6(2)
C22 C21 C16 118.5(2)
C13 C22 C21 121.0(2)
C13 C22 H22 119.5
C21 C22 H22 119.5
N3 C23 C19 113.6(2)
N3 C23 H23A 108.8
N3 C23 H23B 108.8
C19 C23 H23A 108.8
C19 C23 H23B 108.8
H23A C23 H23B 107.7
N3 C24 H24 119.5
N3 C24 C25 121.1(2)
C25 C24 H24 119.5
C24 C25 H25 120.0
C24 C25 C26 120.1(3)
C26 C25 H25 120.0
C25 C26 C27 117.5(2)
C25 C26 C29 121.9(2)
C27 C26 C29 120.6(2)
C26 C27 H27 119.8
C28 C27 C26 120.3(2)
C28 C27 H27 119.8
N3 C28 C27 120.8(2)
N3 C28 H28 119.6
C27 C28 H28 119.6
C30 C29 C26 121.5(2)
C30 C29 C33 117.3(2)
C33 C29 C26 121.2(2)
C29 C30 H30 119.8
C31 C30 C29 120.5(2)
C31 C30 H30 119.8
N4 C31 C30 120.7(2)
N4 C31 H31 119.6
C30 C31 H31 119.6
N4 C32 H32 119.5
N4 C32 C33 121.0(2)
C33 C32 H32 119.5
C29 C33 H33 119.9
C32 C33 C29 120.1(2)
C32 C33 H33 119.9
N4 C34 H34A 108.7
N4 C34 H34B 108.7
N4 C34 C35 114.3(2)
H34A C34 H34B 107.6
C35 C34 H34A 108.7
C35 C34 H34B 108.7
C36 C35 C34 114.9(2)
C44 C35 C34 125.4(2)
C44 C35 C36 119.7(2)
C35 C36 H36 119.5
C37 C36 C35 120.9(3)
C37 C36 H36 119.5
C36 C37 H37 119.5
C36 C37 C38 120.9(3)
C38 C37 H37 119.5
C37 C38 C43 118.9(2)
C39 C38 C37 121.9(3)
C39 C38 C43 119.2(3)
C38 C39 H39 119.7
C40 C39 C38 120.7(3)
C40 C39 H39 119.7
C39 C40 H40 119.7
C39 C40 C41 120.7(3)
C41 C40 H40 119.7
C40 C41 C1 115.1(2)
C42 C41 C1 125.1(3)
C42 C41 C40 119.8(3)
C41 C42 H42 119.6
C41 C42 C43 120.8(2)
C43 C42 H42 119.6
C38 C43 C44 118.8(2)
C42 C43 C38 118.8(2)
C42 C43 C44 122.3(2)
C35 C44 C43 120.8(2)
C35 C44 H44 119.6
C43 C44 H44 119.6
F1 P1 F4 90.84(9)
F1 P1 F6 88.83(9)
F2 P1 F1 179.25(13)
F2 P1 F4 89.28(9)
F2 P1 F5 89.92(13)
F2 P1 F6 91.04(9)
F3 P1 F1 90.16(12)
F3 P1 F2 90.58(14)
F3 P1 F4 91.33(11)
F3 P1 F5 178.88(11)
F3 P1 F6 89.47(11)
F4 P1 F6 179.14(11)
F5 P1 F1 89.34(12)
F5 P1 F4 89.67(10)
F5 P1 F6 89.53(10)
F7 P2 F9 90.42(12)
F7 P2 F10 89.73(12)
F7 P2 F11 89.32(12)
F7 P2 F12 89.88(12)
F8 P2 F7 178.15(14)
F8 P2 F9 90.83(12)
F8 P2 F10 88.92(13)
F8 P2 F11 89.44(12)
F8 P2 F12 91.46(13)
F9 P2 F10 89.44(11)
F9 P2 F11 179.52(11)
F9 P2 F12 91.01(11)
F10 P2 F11 90.96(11)
F12 P2 F10 179.41(12)
F12 P2 F11 88.58(11)
F14 P3 F13 178.48(12)
F14 P3 F15 88.83(10)
F15 P3 F13 90.15(10)
F16 P3 F13 88.80(11)
F16 P3 F14 90.06(11)
F16 P3 F15 90.05(11)
F16 P3 F17 89.47(12)
F17 P3 F13 89.91(10)
F17 P3 F14 91.10(10)
F17 P3 F15 179.52(12)
F18 P3 F13 89.76(11)
F18 P3 F14 91.35(12)
F18 P3 F15 88.73(11)
F18 P3 F16 178.12(13)
F18 P3 F17 91.74(12)
F19 P4 F20 99.1(7)
F19 P4 F21 174.8(6)
F19 P4 F22 90.2(6)
F19 P4 F23 89.0(5)
F19 P4 F24 93.3(4)
F20 P4 F21 86.1(6)
F20 P4 F22 170.8(7)
F20 P4 F23 90.2(5)
F20 P4 F24 90.9(5)
F21 P4 F23 90.3(5)
F21 P4 F24 87.2(4)
F22 P4 F21 84.6(7)
F22 P4 F23 89.7(6)
F22 P4 F24 88.8(5)
F24 P4 F23 177.3(6)
F22A P4 F19A 88.8(4)
F22A P4 F20A 176.5(4)
F22A P4 F24A 89.5(3)
F20A P4 F19A 87.9(4)
F20A P4 F24A 89.1(4)
F23A P4 F19A 91.1(5)
F23A P4 F22A 90.2(4)
F23A P4 F20A 91.2(4)
F23A P4 F24A 179.5(6)
F21A P4 F19A 176.2(4)
F21A P4 F22A 94.8(4)
F21A P4 F20A 88.4(4)
F21A P4 F23A 89.9(5)
F21A P4 F24A 89.7(4)
F24A P4 F19A 89.3(4)

loop_
_geom_bond_atom_site_label_1
_geom_bond_atom_site_label_2
_geom_bond_distance
N1 C1 1.470(4)
N1 C2 1.344(4)
N1 C6 1.331(4)
N2 C9 1.349(4)
N2 C10 1.341(4)
N2 C12 1.472(4)
N3 C23 1.478(3)
N3 C24 1.337(4)
N3 C28 1.343(3)
N4 C31 1.343(3)
N4 C32 1.341(3)
N4 C34 1.479(3)
C1 H1A 0.9900
C1 H1B 0.9900
C1 C41 1.507(4)
C2 H2 0.9500
C2 C3 1.359(4)
C3 H3 0.9500
C3 C4 1.399(4)
C4 C5 1.388(4)
C4 C7 1.476(4)
C5 H5 0.9500
C5 C6 1.370(4)
C6 H6 0.9500
C7 C8 1.394(4)
C7 C11 1.387(4)
C8 H8 0.9500
C8 C9 1.358(4)
C9 H9 0.9500
C10 H10 0.9500
C10 C11 1.371(4)
C11 H11 0.9500
C12 H12A 0.9900
C12 H12B 0.9900
C12 C13 1.509(4)
C13 C14 1.419(4)
C13 C22 1.373(4)
C14 H14 0.9500
C14 C15 1.357(4)
C15 H15 0.9500
C15 C16 1.421(4)
C16 C17 1.416(4)
C16 C21 1.428(4)
C17 H17 0.9500
C17 C18 1.356(4)
C18 H18 0.9500
C18 C19 1.417(4)
C19 C20 1.369(3)
C19 C23 1.515(4)
C20 H20 0.9500
C20 C21 1.421(4)
C21 C22 1.423(4)
C22 H22 0.9500
C23 H23A 0.9900
C23 H23B 0.9900
C24 H24 0.9500
C24 C25 1.369(4)
C25 H25 0.9500
C25 C26 1.386(4)
C26 C27 1.389(4)
C26 C29 1.475(4)
C27 H27 0.9500
C27 C28 1.365(4)
C28 H28 0.9500
C29 C30 1.392(4)
C29 C33 1.395(4)
C30 H30 0.9500
C30 C31 1.369(4)
C31 H31 0.9500
C32 H32 0.9500
C32 C33 1.370(4)
C33 H33 0.9500
C34 H34A 0.9900
C34 H34B 0.9900
C34 C35 1.503(4)
C35 C36 1.420(4)
C35 C44 1.370(4)
C36 H36 0.9500
C36 C37 1.354(4)
C37 H37 0.9500
C37 C38 1.420(4)
C38 C39 1.417(4)
C38 C43 1.421(4)
C39 H39 0.9500
C39 C40 1.360(4)
C40 H40 0.9500
C40 C41 1.420(4)
C41 C42 1.373(4)
C42 H42 0.9500
C42 C43 1.417(4)
C43 C44 1.425(4)
C44 H44 0.9500
P1 F1 1.5991(17)
P1 F2 1.5848(18)
P1 F3 1.574(2)
P1 F4 1.5993(16)
P1 F5 1.5915(19)
P1 F6 1.6059(16)
P2 F7 1.586(2)
P2 F8 1.578(2)
P2 F9 1.5882(19)
P2 F10 1.603(2)
P2 F11 1.6092(19)
P2 F12 1.592(2)
P3 F13 1.6073(17)
P3 F14 1.5982(18)
P3 F15 1.6070(17)
P3 F16 1.588(2)
P3 F17 1.5896(18)
P3 F18 1.581(2)
P4 F19 1.510(6)
P4 F20 1.528(7)
P4 F21 1.587(7)
P4 F22 1.579(10)
P4 F23 1.590(7)
P4 F24 1.588(7)
P4 F19A 1.585(5)
P4 F22A 1.562(5)
P4 F20A 1.579(6)
P4 F23A 1.562(7)
P4 F21A 1.553(6)
P4 F24A 1.582(6)
